data_7707332
loop_
_publ_author_name
'Cui, Ruoyu'
'Niu, Helin'
'Sheng, Enhong'

_publ_section_title
;
 Coordination-induced spontaneous resolution of a TPPE-based MOF and its
 use as a crystalline sponge in guest determination.
;
_journal_issue 21
_journal_name_full 'Dalton transactions (Cambridge, England : 2003)'
_journal_page_first 7186
_journal_page_last 7190
_journal_paper_doi 10.1039/d1dt00928a
_journal_volume 50
_journal_year 2021
_chemical_formula_moiety 'C46 H32 Cl2 Co N4, 4(C3 H7 N O)'
_chemical_formula_sum 'C58 H60 Cl2 Co N8 O4'
_chemical_formula_weight 1062.97
_space_group_crystal_system orthorhombic
_space_group_IT_number 23
_space_group_name_Hall 'I 2 2'
_space_group_name_H-M_alt 'I 2 2 2'
_atom_sites_solution_hydrogens geom
_atom_sites_solution_primary dual
_audit_creation_date 2020-12-15
_audit_creation_method
;
Olex2 1.3
(compiled 2020.11.12 svn.r5f609507 for OlexSys, GUI svn.r6226)
;
_audit_update_record
;
2021-03-21 deposited with the CCDC.	2021-05-05 downloaded from the CCDC.
;
_cell_angle_alpha 90
_cell_angle_beta 90
_cell_angle_gamma 90
_cell_formula_units_Z 2
_cell_length_a 11.907(3)
_cell_length_b 14.568(3)
_cell_length_c 16.881(4)
_cell_measurement_reflns_used 1860
_cell_measurement_temperature 298(2)
_cell_measurement_theta_max 24.72
_cell_measurement_theta_min 2.80
_cell_volume 2928.2(12)
_computing_molecular_graphics 'Olex2 1.3 (Dolomanov et al., 2009)'
_computing_publication_material 'Olex2 1.3 (Dolomanov et al., 2009)'
_computing_structure_refinement 'XL  (Sheldrick, 2008)'
_computing_structure_solution 'SHELXT 2018/2 (Sheldrick, 2018)'
_diffrn_ambient_temperature 298(2)
_diffrn_measured_fraction_theta_full 0.988
_diffrn_measured_fraction_theta_max 0.988
_diffrn_measurement_device_type 'CCD area detector'
_diffrn_measurement_method 'phi and omega scans'
_diffrn_radiation_monochromator graphite
_diffrn_radiation_type MoK\a
_diffrn_radiation_wavelength 0.71073
_diffrn_reflns_av_R_equivalents 0.0369
_diffrn_reflns_av_unetI/netI 0.0572
_diffrn_reflns_Laue_measured_fraction_full 0.988
_diffrn_reflns_Laue_measured_fraction_max 0.988
_diffrn_reflns_limit_h_max 14
_diffrn_reflns_limit_h_min -15
_diffrn_reflns_limit_k_max 15
_diffrn_reflns_limit_k_min -18
_diffrn_reflns_limit_l_max 20
_diffrn_reflns_limit_l_min -21
_diffrn_reflns_number 7324
_diffrn_reflns_point_group_measured_fraction_full 0.987
_diffrn_reflns_point_group_measured_fraction_max 0.985
_diffrn_reflns_theta_full 25.242
_diffrn_reflns_theta_max 27.553
_diffrn_reflns_theta_min 1.846
_diffrn_source_current 30.0
_diffrn_source_power 1.5
_diffrn_source_voltage 50.0
_exptl_absorpt_coefficient_mu 0.434
_exptl_absorpt_correction_type none
_exptl_crystal_colour deep-red
_exptl_crystal_density_diffrn 1.206
_exptl_crystal_description rectangle
_exptl_crystal_F_000 1114
_refine_diff_density_max 0.602
_refine_diff_density_min -0.469
_refine_diff_density_rms 0.122
_refine_ls_abs_structure_details
;
 Flack x determined using 891 quotients [(I+)-(I-)]/[(I+)+(I-)]
 (Parsons, Flack and Wagner, Acta Cryst. B69 (2013) 249-259).
;
_refine_ls_abs_structure_Flack 0.116(17)
_refine_ls_extinction_method none
_refine_ls_goodness_of_fit_ref 1.072
_refine_ls_hydrogen_treatment constr
_refine_ls_matrix_type full
_refine_ls_number_parameters 167
_refine_ls_number_reflns 3350
_refine_ls_number_restraints 34
_refine_ls_restrained_S_all 1.117
_refine_ls_R_factor_all 0.0846
_refine_ls_R_factor_gt 0.0596
_refine_ls_shift/su_max 0.000
_refine_ls_shift/su_mean 0.000
_refine_ls_structure_factor_coef Fsqd
_refine_ls_weighting_details 'w=1/[\s^2^(Fo^2^)+(0.1326P)^2^] where P=(Fo^2^+2Fc^2^)/3'
_refine_ls_weighting_scheme calc
_refine_ls_wR_factor_gt 0.1683
_refine_ls_wR_factor_ref 0.2031
_reflns_Friedel_coverage 0.778
_reflns_Friedel_fraction_full 0.986
_reflns_Friedel_fraction_max 0.981
_reflns_number_gt 2535
_reflns_number_total 3350
_reflns_threshold_expression 'I > 2\s(I)'
_cod_data_source_file d1dt00928a2.cif
_cod_data_source_block 1M-DMF
_cod_depositor_comments 'Adding full bibliography for 7707332--7707338.cif.'
_cod_original_cell_volume 2928.1(11)
_cod_database_code 7707332
_shelx_shelxl_version_number 2014/7
_shelx_space_group_comment
;
The symmetry employed for this shelxl refinement is uniquely defined
by the following loop, which should always be used as a source of
symmetry information in preference to the above space-group names.
They are only intended as comments.
;
_olex2_refinement_description
;
1. Fixed Uiso
 At 1.2 times of:
  All C(H) groups
 At 1.5 times of:
  All C(H,H,H) groups
2. Restrained distances
 N1-C14
 1.52 with sigma of 0.02
 O1-C13
 1.27 with sigma of 0.02
 C14-N1 \\sim N1-C15
 with sigma of 0.01
 C15-N1 \\sim N1-C13
 with sigma of 0.01
 C14-N1 \\sim N1-C13
 with sigma of 0.01
 C15-C14 \\sim C14-C13
 with sigma of 0.02
 C14-C13 \\sim C13-C15
 with sigma of 0.02
 C13-C15 \\sim C15-C14
 with sigma of 0.02
3. Restrained planarity
 C13, O1, N1, C14, C15
 with sigma of 0.01
4. Uiso/Uaniso restraints and constraints
O1 \\sim C13 \\sim N1 \\sim C14 \\sim C15: within 2A with sigma of 0.01 and
sigma for terminal atoms of 0.02 within 2A
5.a Me refined with riding coordinates:
 C15(H15A,H15B,H15C), C14(H14A,H14B,H14C)
5.b Aromatic/amide H refined with riding coordinates:
 C9(H9), C12(H12), C7(H7), C11(H11), C6(H6), C10(H10), C4(H4), C3(H3), C13(H13)
;
_olex2_submission_special_instructions 'No special instructions were received'

loop_
_space_group_symop_operation_xyz
'x, y, z'
'-x, -y, z'
'-x, y, -z'
'x, -y, -z'
'x+1/2, y+1/2, z+1/2'
'-x+1/2, -y+1/2, z+1/2'
'-x+1/2, y+1/2, -z+1/2'
'x+1/2, -y+1/2, -z+1/2'

loop_
_atom_site_label
_atom_site_type_symbol
_atom_site_fract_x
_atom_site_fract_y
_atom_site_fract_z
_atom_site_U_iso_or_equiv
_atom_site_adp_type
_atom_site_occupancy
_atom_site_site_symmetry_order
_atom_site_calc_flag
_atom_site_refinement_flags_posn
_atom_site_refinement_flags_adp
_atom_site_refinement_flags_occupancy
_atom_site_disorder_assembly
_atom_site_disorder_group
Co1 Co 0.5000 0.5000 0.0000 0.0250(3) Uani 1 4 d S T P . .
Cl1 Cl 0.29871(13) 0.5000 0.0000 0.0403(5) Uani 1 2 d S T P . .
N2 N 0.5034(6) 0.6017(3) 0.0904(2) 0.0345(9) Uani 1 1 d . . . . .
C9 C 0.5780(6) 0.6512(5) 0.2151(4) 0.0493(17) Uani 1 1 d . . . . .
H9 H 0.6300 0.6416 0.2553 0.059 Uiso 1 1 calc R U . . .
C8 C 0.5017(8) 0.7242(3) 0.2202(3) 0.0366(10) Uani 1 1 d . . . . .
C2 C 0.4983(7) 0.8987(3) 0.4256(2) 0.0324(9) Uani 1 1 d . . . . .
C5 C 0.5014(8) 0.7865(3) 0.2898(3) 0.0374(10) Uani 1 1 d . . . . .
C12 C 0.4290(6) 0.7332(5) 0.1565(4) 0.0500(17) Uani 1 1 d . . . . .
H12 H 0.3780 0.7815 0.1557 0.060 Uiso 1 1 calc R U . . .
C7 C 0.4159(5) 0.9055(5) 0.3692(3) 0.0435(14) Uani 1 1 d . . . . .
H7 H 0.3574 0.9470 0.3762 0.052 Uiso 1 1 calc R U . . .
C1 C 0.5000 0.9551(4) 0.5000 0.0323(13) Uani 1 2 d S T P . .
C11 C 0.4310(6) 0.6722(4) 0.0949(4) 0.0447(15) Uani 1 1 d . . . . .
H11 H 0.3795 0.6800 0.0540 0.054 Uiso 1 1 calc R U . . .
C6 C 0.4190(5) 0.8508(5) 0.3013(3) 0.0467(16) Uani 1 1 d . . . . .
H6 H 0.3637 0.8581 0.2629 0.056 Uiso 1 1 calc R U . . .
C10 C 0.5758(5) 0.5938(5) 0.1504(3) 0.0459(15) Uani 1 1 d . . . . .
H10 H 0.6281 0.5464 0.1484 0.055 Uiso 1 1 calc R U . . .
C4 C 0.5849(6) 0.7795(6) 0.3470(4) 0.060(2) Uani 1 1 d . . . . .
H4 H 0.6430 0.7374 0.3408 0.072 Uiso 1 1 calc R U . . .
C3 C 0.5815(7) 0.8354(5) 0.4134(4) 0.062(2) Uani 1 1 d . . . . .
H3 H 0.6380 0.8298 0.4512 0.074 Uiso 1 1 calc R U . . .
O1 O 0.2517(13) 0.9236(8) 0.1300(8) 0.172(4) Uani 1 1 d D U . . .
N1 N 0.2352(18) 1.0796(13) 0.1018(8) 0.275(9) Uani 1 1 d D U . . .
C13 C 0.2872(18) 1.0050(15) 0.1155(8) 0.273(9) Uani 1 1 d D U . . .
H13 H 0.3650 1.0104 0.1148 0.328 Uiso 1 1 calc R U . . .
C15 C 0.284(2) 1.1559(18) 0.0880(15) 0.306(13) Uani 1 1 d D U . . .
H15A H 0.2279 1.2025 0.0794 0.459 Uiso 1 1 calc R U . . .
H15B H 0.3294 1.1724 0.1326 0.459 Uiso 1 1 calc R U . . .
H15C H 0.3298 1.1502 0.0417 0.459 Uiso 1 1 calc R U . . .
C14 C 0.125(2) 1.0779(19) 0.101(2) 0.332(13) Uani 1 1 d D U . . .
H14A H 0.0973 1.1384 0.0903 0.498 Uiso 1 1 calc R U . . .
H14B H 0.0999 1.0362 0.0611 0.498 Uiso 1 1 calc R U . . .
H14C H 0.0985 1.0580 0.1520 0.498 Uiso 1 1 calc R U . . .

loop_
_atom_site_aniso_label
_atom_site_aniso_U_11
_atom_site_aniso_U_22
_atom_site_aniso_U_33
_atom_site_aniso_U_23
_atom_site_aniso_U_13
_atom_site_aniso_U_12
Co1 0.0399(7) 0.0229(6) 0.0121(5) 0.000 0.000 0.000
Cl1 0.0410(9) 0.0482(10) 0.0318(8) 0.0017(15) 0.000 0.000
N2 0.049(2) 0.033(2) 0.0218(17) -0.0047(14) -0.001(3) 0.007(3)
C9 0.058(4) 0.055(4) 0.035(3) -0.018(3) -0.017(3) 0.021(3)
C8 0.049(3) 0.034(2) 0.027(2) -0.0072(17) -0.006(4) 0.009(4)
C2 0.046(2) 0.029(2) 0.0211(19) -0.0018(16) -0.001(3) 0.004(4)
C5 0.048(3) 0.038(2) 0.026(2) -0.0090(18) 0.000(4) 0.007(5)
C12 0.066(4) 0.044(4) 0.039(3) -0.016(3) -0.015(3) 0.022(3)
C7 0.048(3) 0.050(3) 0.033(3) -0.016(3) -0.005(2) 0.017(3)
C1 0.048(4) 0.030(3) 0.019(3) 0.000 -0.004(5) 0.000
C11 0.063(4) 0.042(3) 0.030(3) -0.010(2) -0.014(3) 0.010(3)
C6 0.047(4) 0.060(4) 0.034(3) -0.017(3) -0.013(3) 0.012(3)
C10 0.053(4) 0.052(4) 0.033(3) -0.014(3) -0.007(2) 0.018(3)
C4 0.060(4) 0.062(4) 0.058(4) -0.035(4) -0.023(3) 0.032(4)
C3 0.074(5) 0.065(5) 0.046(4) -0.030(3) -0.033(3) 0.030(4)
O1 0.208(10) 0.110(8) 0.200(11) 0.033(8) 0.041(11) -0.037(8)
N1 0.290(18) 0.32(2) 0.216(13) 0.025(19) 0.009(17) -0.040(19)
C13 0.298(18) 0.30(2) 0.218(14) 0.032(19) -0.005(15) -0.032(19)
C15 0.35(3) 0.32(3) 0.24(2) 0.02(3) -0.02(2) -0.07(2)
C14 0.32(3) 0.42(3) 0.26(2) 0.01(3) 0.04(3) -0.05(3)

loop_
_atom_type_symbol
_atom_type_description
_atom_type_scat_dispersion_real
_atom_type_scat_dispersion_imag
_atom_type_scat_source
C C 0.0033 0.0016 'International Tables Vol C Tables 4.2.6.8 and 6.1.1.4'
H H 0.0000 0.0000 'International Tables Vol C Tables 4.2.6.8 and 6.1.1.4'
Cl Cl 0.1484 0.1585 'International Tables Vol C Tables 4.2.6.8 and 6.1.1.4'
Co Co 0.3494 0.9721 'International Tables Vol C Tables 4.2.6.8 and 6.1.1.4'
N N 0.0061 0.0033 'International Tables Vol C Tables 4.2.6.8 and 6.1.1.4'
O O 0.0106 0.0060 'International Tables Vol C Tables 4.2.6.8 and 6.1.1.4'

loop_
_geom_angle_atom_site_label_1
_geom_angle_atom_site_label_2
_geom_angle_atom_site_label_3
_geom_angle
_geom_angle_site_symmetry_1
_geom_angle_site_symmetry_3
_geom_angle_publ_flag
Cl1 Co1 Cl1 180.0 . 2_665 ?
N2 Co1 Cl1 91.10(18) 3_655 2_665 ?
N2 Co1 Cl1 91.10(18) 4_565 . ?
N2 Co1 Cl1 88.90(18) 4_565 2_665 ?
N2 Co1 Cl1 91.10(18) 2_665 2_665 ?
N2 Co1 Cl1 88.90(18) 3_655 . ?
N2 Co1 Cl1 88.90(18) . 2_665 ?
N2 Co1 Cl1 91.10(18) . . ?
N2 Co1 Cl1 88.90(18) 2_665 . ?
N2 Co1 N2 177.8(4) 4_565 . ?
N2 Co1 N2 88.3(2) 4_565 3_655 ?
N2 Co1 N2 91.7(2) 4_565 2_665 ?
N2 Co1 N2 88.3(2) 2_665 . ?
N2 Co1 N2 177.8(4) 2_665 3_655 ?
N2 Co1 N2 91.7(2) 3_655 . ?
C11 N2 Co1 124.1(4) . . ?
C10 N2 Co1 119.8(4) . . ?
C10 N2 C11 116.0(4) . . ?
C8 C9 H9 120.0 . . ?
C10 C9 H9 120.0 . . ?
C10 C9 C8 119.9(5) . . ?
C9 C8 C5 121.0(5) . . ?
C12 C8 C9 115.3(5) . . ?
C12 C8 C5 123.7(5) . . ?
C7 C2 C1 123.4(5) . . ?
C3 C2 C7 117.6(5) . . ?
C3 C2 C1 119.0(5) . . ?
C6 C5 C8 122.1(6) . . ?
C6 C5 C4 117.6(5) . . ?
C4 C5 C8 120.3(6) . . ?
C8 C12 H12 119.4 . . ?
C11 C12 C8 121.3(6) . . ?
C11 C12 H12 119.4 . . ?
C2 C7 H7 119.7 . . ?
C2 C7 C6 120.6(5) . . ?
C6 C7 H7 119.7 . . ?
C2 C1 C2 113.6(5) . 3_656 ?
C1 C1 C2 123.2(3) 2_675 . ?
C1 C1 C2 123.2(3) 2_675 3_656 ?
N2 C11 C12 123.3(6) . . ?
N2 C11 H11 118.3 . . ?
C12 C11 H11 118.3 . . ?
C5 C6 C7 121.7(5) . . ?
C5 C6 H6 119.1 . . ?
C7 C6 H6 119.1 . . ?
N2 C10 C9 124.2(6) . . ?
N2 C10 H10 117.9 . . ?
C9 C10 H10 117.9 . . ?
C5 C4 H4 120.1 . . ?
C3 C4 C5 119.9(6) . . ?
C3 C4 H4 120.1 . . ?
C2 C3 C4 122.6(6) . . ?
C2 C3 H3 118.7 . . ?
C4 C3 H3 118.7 . . ?
C13 N1 C15 124.0(15) . . ?
C13 N1 C14 118.1(15) . . ?
C15 N1 C14 117.8(15) . . ?
O1 C13 H13 114.2 . . ?
N1 C13 O1 132(2) . . ?
N1 C13 H13 114.2 . . ?
N1 C15 H15A 109.5 . . ?
N1 C15 H15B 109.5 . . ?
N1 C15 H15C 109.5 . . ?
H15A C15 H15B 109.5 . . ?
H15A C15 H15C 109.5 . . ?
H15B C15 H15C 109.5 . . ?
N1 C14 H14A 109.5 . . ?
N1 C14 H14B 109.5 . . ?
N1 C14 H14C 109.5 . . ?
H14A C14 H14B 109.5 . . ?
H14A C14 H14C 109.5 . . ?
H14B C14 H14C 109.5 . . ?

loop_
_geom_bond_atom_site_label_1
_geom_bond_atom_site_label_2
_geom_bond_distance
_geom_bond_site_symmetry_2
_geom_bond_publ_flag
Co1 Cl1 2.3967(17) 2_665 ?
Co1 Cl1 2.3967(17) . ?
Co1 N2 2.127(4) 4_565 ?
Co1 N2 2.127(4) 2_665 ?
Co1 N2 2.127(4) 3_655 ?
Co1 N2 2.127(4) . ?
N2 C11 1.344(8) . ?
N2 C10 1.336(8) . ?
C9 H9 0.9300 . ?
C9 C8 1.402(10) . ?
C9 C10 1.375(8) . ?
C8 C5 1.483(6) . ?
C8 C12 1.386(9) . ?
C2 C7 1.371(8) . ?
C2 C1 1.501(5) . ?
C2 C3 1.369(10) . ?
C5 C6 1.370(10) . ?
C5 C4 1.390(10) . ?
C12 H12 0.9300 . ?
C12 C11 1.369(8) . ?
C7 H7 0.9300 . ?
C7 C6 1.397(8) . ?
C1 C2 1.501(5) 3_656 ?
C1 C1 1.308(13) 2_675 ?
C11 H11 0.9300 . ?
C6 H6 0.9300 . ?
C10 H10 0.9300 . ?
C4 H4 0.9300 . ?
C4 C3 1.386(9) . ?
C3 H3 0.9300 . ?
O1 C13 1.28(2) . ?
N1 C13 1.272(17) . ?
N1 C15 1.273(17) . ?
N1 C14 1.307(15) . ?
C13 H13 0.9300 . ?
C15 H15A 0.9600 . ?
C15 H15B 0.9600 . ?
C15 H15C 0.9600 . ?
C14 H14A 0.9600 . ?
C14 H14B 0.9600 . ?
C14 H14C 0.9600 . ?

loop_
_geom_torsion_atom_site_label_1
_geom_torsion_atom_site_label_2
_geom_torsion_atom_site_label_3
_geom_torsion_atom_site_label_4
_geom_torsion
_geom_torsion_site_symmetry_1
_geom_torsion_site_symmetry_2
_geom_torsion_site_symmetry_3
_geom_torsion_site_symmetry_4
_geom_torsion_publ_flag
Co1 N2 C11 C12 175.0(6) . . . . ?
Co1 N2 C10 C9 -174.1(6) . . . . ?
C9 C8 C5 C6 -171.4(8) . . . . ?
C9 C8 C5 C4 7.0(10) . . . . ?
C9 C8 C12 C11 2.0(12) . . . . ?
C8 C9 C10 N2 -0.8(12) . . . . ?
C8 C5 C6 C7 176.3(6) . . . . ?
C8 C5 C4 C3 -177.4(8) . . . . ?
C8 C12 C11 N2 -1.5(12) . . . . ?
C2 C7 C6 C5 2.3(11) . . . . ?
C5 C8 C12 C11 -178.2(7) . . . . ?
C5 C4 C3 C2 -0.1(14) . . . . ?
C12 C8 C5 C6 8.9(10) . . . . ?
C12 C8 C5 C4 -172.8(9) . . . . ?
C7 C2 C1 C2 122.4(7) . . . 3_656 ?
C7 C2 C1 C1 -57.6(7) . . . 2_675 ?
C7 C2 C3 C4 0.2(12) . . . . ?
C1 C2 C7 C6 -179.8(6) . . . . ?
C1 C2 C3 C4 178.8(8) . . . . ?
C11 N2 C10 C9 1.4(10) . . . . ?
C6 C5 C4 C3 1.1(12) . . . . ?
C10 N2 C11 C12 -0.3(10) . . . . ?
C10 C9 C8 C5 179.3(7) . . . . ?
C10 C9 C8 C12 -0.9(11) . . . . ?
C4 C5 C6 C7 -2.1(11) . . . . ?
C3 C2 C7 C6 -1.2(10) . . . . ?
C3 C2 C1 C2 -56.1(5) . . . 3_656 ?
C3 C2 C1 C1 123.9(5) . . . 2_675 ?
C15 N1 C13 O1 -179.8(6) . . . . ?
C14 N1 C13 O1 -0.3(6) . . . . ?
